data_2223445
loop_
_publ_author_name
'Umadevi, M.'
'Devaraj, S.'
'Kandaswamy, M.'
'Chakkaravarthi, G.'
'Manivannan, V.'

_publ_section_title
;
 1-[2-(2,4-Dinitrobenzylideneamino)phenyl]-3-phenylthiourea
;
_journal_coeditor_code IS2457
_journal_issue 10
_journal_name_full 'Acta Crystallographica Section E'
_journal_page_first o2447
_journal_paper_doi 10.1107/S1600536809035880
_journal_volume 65
_journal_year 2009
_chemical_formula_iupac 'C20 H15 N5 O4 S'
_chemical_formula_moiety 'C20 H15 N5 O4 S'
_chemical_formula_sum 'C20 H15 N5 O4 S'
_chemical_formula_weight 421.43
_chemical_name_systematic
;
1-[2-(2,4-Dinitrobenzylideneamino)phenyl]-3-phenylthiourea
;
_space_group_IT_number 14
_symmetry_cell_setting monoclinic
_symmetry_space_group_name_Hall '-P 2ybc'
_symmetry_space_group_name_H-M 'P 1 21/c 1'
_atom_sites_solution_hydrogens geom
_atom_sites_solution_primary direct
_atom_sites_solution_secondary difmap
_audit_creation_method SHELXL-97
_cell_angle_alpha 90.00
_cell_angle_beta 94.827(5)
_cell_angle_gamma 90.00
_cell_formula_units_Z 4
_cell_length_a 8.362(5)
_cell_length_b 18.767(3)
_cell_length_c 12.379(4)
_cell_measurement_reflns_used 9702
_cell_measurement_temperature 295(2)
_cell_measurement_theta_max 32.33
_cell_measurement_theta_min 2.17
_cell_volume 1935.7(14)
_computing_cell_refinement 'SAINT (Bruker, 2004)'
_computing_data_collection 'APEX2 (Bruker, 2004)'
_computing_data_reduction 'SAINT (Bruker, 2004)'
_computing_molecular_graphics 'PLATON (Spek, 2009)'
_computing_publication_material 'SHELXL97 (Sheldrick, 2008)'
_computing_structure_refinement 'SHELXL97 (Sheldrick, 2008)'
_computing_structure_solution 'SHELXS97 (Sheldrick, 2008)'
_diffrn_ambient_temperature 295(2)
_diffrn_measured_fraction_theta_full 1.000
_diffrn_measured_fraction_theta_max 0.994
_diffrn_measurement_device_type 'Bruker Kappa APEXII'
_diffrn_measurement_method '\w and \f'
_diffrn_radiation_monochromator graphite
_diffrn_radiation_source 'fine-focus sealed tube'
_diffrn_radiation_type MoK\a
_diffrn_radiation_wavelength 0.71073
_diffrn_reflns_av_R_equivalents 0.0278
_diffrn_reflns_av_sigmaI/netI 0.0280
_diffrn_reflns_limit_h_max 12
_diffrn_reflns_limit_h_min -12
_diffrn_reflns_limit_k_max 26
_diffrn_reflns_limit_k_min -28
_diffrn_reflns_limit_l_max 18
_diffrn_reflns_limit_l_min -9
_diffrn_reflns_number 28336
_diffrn_reflns_theta_full 25.00
_diffrn_reflns_theta_max 32.33
_diffrn_reflns_theta_min 2.17
_diffrn_standards_interval_time 0
_diffrn_standards_number 0
_exptl_absorpt_coefficient_mu 0.207
_exptl_absorpt_correction_T_max 0.9677
_exptl_absorpt_correction_T_min 0.9599
_exptl_absorpt_correction_type multi-scan
_exptl_absorpt_process_details '(<i>SADABS</i>; Sheldrick, 1996)'
_exptl_crystal_colour orange
_exptl_crystal_density_diffrn 1.446
_exptl_crystal_density_method 'not measured'
_exptl_crystal_description prism
_exptl_crystal_F_000 872
_exptl_crystal_size_max 0.20
_exptl_crystal_size_mid 0.16
_exptl_crystal_size_min 0.16
_refine_diff_density_max 0.253
_refine_diff_density_min -0.366
_refine_ls_extinction_method none
_refine_ls_goodness_of_fit_ref 1.021
_refine_ls_hydrogen_treatment constr
_refine_ls_matrix_type full
_refine_ls_number_parameters 271
_refine_ls_number_reflns 6878
_refine_ls_number_restraints 0
_refine_ls_restrained_S_all 1.021
_refine_ls_R_factor_all 0.0789
_refine_ls_R_factor_gt 0.0463
_refine_ls_shift/su_max 0.000
_refine_ls_shift/su_mean 0.000
_refine_ls_structure_factor_coef Fsqd
_refine_ls_weighting_details 'calc w=1/[\s^2^(Fo^2^)+(0.0628P)^2^+0.3472P] where P=(Fo^2^+2Fc^2^)/3'
_refine_ls_weighting_scheme calc
_refine_ls_wR_factor_gt 0.1180
_refine_ls_wR_factor_ref 0.1365
_reflns_number_gt 4509
_reflns_number_total 6878
_reflns_threshold_expression I>2\s(I)
_cod_data_source_file is2457.cif
_cod_data_source_block I
_cod_depositor_comments
;
The following automatic conversions were performed:
'_symmetry_cell_setting' value 'Monoclinic' changed to 'monoclinic'
according to '/home/saulius/struct/CIF-dictionaries/cif_core.dic'
dictionary named 'cif_core.dic' version 2.4.1 from
2010-06-29.

'_geom_hbond_publ_flag' value 'Y' changed to 'y' according to
'/home/saulius/struct/CIF-dictionaries/cif_core.dic' dictionary named
'cif_core.dic' version 2.4.1 from 2010-06-29 (6 times).

Automatic conversion script
Id: cif_fix_enum 1527 2010-12-29 10:47:43Z saulius 

The following automatic conversions were performed:

'_symmetry_cell_setting' value 'Monoclinic' changed to 'monoclinic'
according to /home/saulius/struct/CIF-dictionaries/cif_core.dic
dictionary named 'cif_core.dic' version 2.4.1 from
2010-06-29.

'_geom_hbond_publ_flag' value 'Y' changed to 'y'
according to /home/saulius/struct/CIF-dictionaries/cif_core.dic
dictionary named 'cif_core.dic' version 2.4.1 from 2010-06-29 (6
times).

Automatic conversion script
Id: cif_fix_values 1715 2011-07-08 13:25:40Z adriana 
;
_cod_original_sg_symbol_H-M 'P 21/c'
_cod_database_code 2223445
_cod_database_fobs_code 2223445

loop_
_symmetry_equiv_pos_as_xyz
'x, y, z'
'-x, y+1/2, -z+1/2'
'-x, -y, -z'
'x, -y-1/2, z-1/2'

loop_
_atom_site_type_symbol
_atom_site_label
_atom_site_fract_x
_atom_site_fract_y
_atom_site_fract_z
_atom_site_U_iso_or_equiv
_atom_site_adp_type
_atom_site_calc_flag
_atom_site_refinement_flags
_atom_site_occupancy
_atom_site_disorder_assembly
_atom_site_disorder_group
C C1 0.62398(16) 0.29698(7) 0.34283(10) 0.0381(3) Uani d . 1 . .
C C2 0.65955(15) 0.23913(7) 0.41328(9) 0.0360(3) Uani d . 1 . .
C C3 0.76661(18) 0.24941(8) 0.50420(11) 0.0448(3) Uani d . 1 . .
H H3 0.7860 0.2127 0.5541 0.054 Uiso calc R 1 . .
C C4 0.84381(19) 0.31360(9) 0.52044(12) 0.0511(4) Uani d . 1 . .
H H4 0.9149 0.3200 0.5816 0.061 Uiso calc R 1 . .
C C5 0.8174(2) 0.36867(9) 0.44751(13) 0.0560(4) Uani d . 1 . .
H H5 0.8740 0.4111 0.4576 0.067 Uiso calc R 1 . .
C C6 0.70627(19) 0.36049(8) 0.35919(12) 0.0496(4) Uani d . 1 . .
H H6 0.6868 0.3979 0.3106 0.060 Uiso calc R 1 . .
C C7 0.42126(16) 0.33645(8) 0.21914(10) 0.0412(3) Uani d . 1 . .
H H7 0.4321 0.3809 0.2522 0.049 Uiso calc R 1 . .
C C8 0.30541(16) 0.32650(7) 0.12401(10) 0.0381(3) Uani d . 1 . .
C C9 0.32496(18) 0.26958(8) 0.05491(11) 0.0459(3) Uani d . 1 . .
H H9 0.4040 0.2359 0.0739 0.055 Uiso calc R 1 . .
C C10 0.23061(19) 0.26145(9) -0.04113(11) 0.0478(3) Uani d . 1 . .
H H10 0.2441 0.2225 -0.0859 0.057 Uiso calc R 1 . .
C C11 0.11616(16) 0.31229(8) -0.06909(10) 0.0425(3) Uani d . 1 . .
C C12 0.08777(17) 0.36881(8) -0.00335(11) 0.0424(3) Uani d . 1 . .
H H12 0.0087 0.4023 -0.0234 0.051 Uiso calc R 1 . .
C C13 0.18123(16) 0.37421(8) 0.09399(10) 0.0393(3) Uani d . 1 . .
C C14 0.57689(16) 0.11081(7) 0.42739(10) 0.0387(3) Uani d . 1 . .
C C15 0.41735(19) 0.06746(7) 0.26115(11) 0.0435(3) Uani d . 1 . .
C C16 0.2548(2) 0.05512(8) 0.24467(12) 0.0471(3) Uani d . 1 . .
H H16 0.1955 0.0457 0.3034 0.057 Uiso calc R 1 . .
C C17 0.1798(2) 0.05672(10) 0.14094(14) 0.0606(4) Uani d . 1 . .
H H17 0.0700 0.0482 0.1298 0.073 Uiso calc R 1 . .
C C18 0.2668(3) 0.07077(10) 0.05446(13) 0.0687(5) Uani d . 1 . .
H H18 0.2161 0.0721 -0.0153 0.082 Uiso calc R 1 . .
C C19 0.4278(3) 0.08286(11) 0.07051(14) 0.0703(5) Uani d . 1 . .
H H19 0.4862 0.0923 0.0114 0.084 Uiso calc R 1 . .
C C20 0.5058(2) 0.08133(10) 0.17423(13) 0.0599(4) Uani d . 1 . .
H H20 0.6157 0.0895 0.1849 0.072 Uiso calc R 1 . .
N N1 0.01932(16) 0.30558(9) -0.17349(10) 0.0534(3) Uani d . 1 . .
N N2 0.14010(17) 0.43172(8) 0.16707(11) 0.0542(3) Uani d . 1 . .
N N3 0.50634(14) 0.28461(6) 0.25608(9) 0.0406(3) Uani d . 1 . .
N N4 0.58017(14) 0.17574(6) 0.38222(8) 0.0409(3) Uani d . 1 . .
H H4A 0.5216 0.1791 0.3219 0.049 Uiso calc R 1 . .
N N5 0.49272(17) 0.06127(7) 0.36821(10) 0.0529(3) Uani d . 1 . .
H H5A 0.4832 0.0206 0.3990 0.064 Uiso calc R 1 . .
O O1 0.0455(2) 0.25501(10) -0.23077(11) 0.0917(5) Uani d . 1 . .
O O2 -0.08088(15) 0.35115(8) -0.19739(9) 0.0652(3) Uani d . 1 . .
O O3 0.0704(2) 0.48301(8) 0.12851(13) 0.0930(5) Uani d . 1 . .
O O4 0.1705(2) 0.42321(9) 0.26429(11) 0.0902(5) Uani d . 1 . .
S S1 0.66368(5) 0.08789(2) 0.55035(3) 0.04838(12) Uani d . 1 . .

loop_
_atom_site_aniso_label
_atom_site_aniso_U_11
_atom_site_aniso_U_22
_atom_site_aniso_U_33
_atom_site_aniso_U_12
_atom_site_aniso_U_13
_atom_site_aniso_U_23
C1 0.0389(7) 0.0402(7) 0.0341(5) 0.0022(5) -0.0038(5) 0.0060(5)
C2 0.0366(7) 0.0377(7) 0.0330(5) 0.0040(5) -0.0017(5) 0.0047(5)
C3 0.0487(8) 0.0449(8) 0.0384(6) 0.0049(6) -0.0100(5) 0.0062(5)
C4 0.0529(9) 0.0506(9) 0.0465(7) 0.0005(7) -0.0159(6) -0.0013(6)
C5 0.0595(10) 0.0439(8) 0.0609(9) -0.0082(7) -0.0171(7) 0.0021(7)
C6 0.0544(9) 0.0403(8) 0.0516(8) -0.0045(6) -0.0108(6) 0.0107(6)
C7 0.0429(7) 0.0426(7) 0.0368(6) 0.0018(6) -0.0041(5) 0.0065(5)
C8 0.0371(7) 0.0428(7) 0.0335(5) 0.0017(5) -0.0012(5) 0.0091(5)
C9 0.0442(8) 0.0509(8) 0.0416(6) 0.0108(6) -0.0018(5) 0.0056(6)
C10 0.0498(8) 0.0550(9) 0.0381(6) 0.0062(7) 0.0015(6) -0.0022(6)
C11 0.0374(7) 0.0572(9) 0.0322(5) -0.0021(6) -0.0015(5) 0.0077(5)
C12 0.0375(7) 0.0482(8) 0.0405(6) 0.0042(6) -0.0030(5) 0.0106(5)
C13 0.0403(7) 0.0408(7) 0.0364(6) 0.0024(6) 0.0002(5) 0.0062(5)
C14 0.0401(7) 0.0392(7) 0.0364(6) 0.0017(5) -0.0001(5) 0.0072(5)
C15 0.0586(9) 0.0340(7) 0.0369(6) -0.0010(6) -0.0032(6) 0.0032(5)
C16 0.0558(9) 0.0397(7) 0.0455(7) 0.0040(7) 0.0019(6) -0.0005(6)
C17 0.0665(11) 0.0515(10) 0.0602(9) 0.0048(8) -0.0163(8) -0.0025(7)
C18 0.1052(16) 0.0567(11) 0.0405(7) 0.0006(10) -0.0150(8) -0.0024(7)
C19 0.1034(17) 0.0702(12) 0.0388(7) -0.0056(11) 0.0143(9) 0.0021(7)
C20 0.0657(11) 0.0657(11) 0.0489(8) -0.0085(9) 0.0079(7) 0.0050(7)
N1 0.0498(7) 0.0732(10) 0.0357(5) -0.0006(7) -0.0040(5) 0.0038(6)
N2 0.0549(8) 0.0525(8) 0.0531(7) 0.0126(6) -0.0072(6) -0.0041(6)
N3 0.0413(6) 0.0429(6) 0.0360(5) -0.0013(5) -0.0064(4) 0.0103(4)
N4 0.0464(6) 0.0384(6) 0.0358(5) -0.0013(5) -0.0096(4) 0.0074(4)
N5 0.0704(9) 0.0438(7) 0.0420(6) -0.0131(6) -0.0106(6) 0.0141(5)
O1 0.1080(12) 0.1083(13) 0.0534(7) 0.0283(10) -0.0248(7) -0.0255(8)
O2 0.0583(7) 0.0850(9) 0.0490(6) 0.0074(6) -0.0157(5) 0.0116(6)
O3 0.1231(13) 0.0625(9) 0.0886(10) 0.0423(9) -0.0200(9) -0.0069(7)
O4 0.1129(13) 0.1065(12) 0.0489(7) 0.0467(10) -0.0073(7) -0.0162(7)
S1 0.0547(2) 0.0481(2) 0.04016(17) -0.00134(16) -0.00860(14) 0.01530(14)

loop_
_atom_type_symbol
_atom_type_description
_atom_type_scat_dispersion_real
_atom_type_scat_dispersion_imag
_atom_type_scat_source
C C 0.0033 0.0016 'International Tables Vol C Tables 4.2.6.8 and 6.1.1.4'
H H 0.0000 0.0000 'International Tables Vol C Tables 4.2.6.8 and 6.1.1.4'
N N 0.0061 0.0033 'International Tables Vol C Tables 4.2.6.8 and 6.1.1.4'
O O 0.0106 0.0060 'International Tables Vol C Tables 4.2.6.8 and 6.1.1.4'
S S 0.1246 0.1234 'International Tables Vol C Tables 4.2.6.8 and 6.1.1.4'

loop_
_geom_angle_atom_site_label_1
_geom_angle_atom_site_label_2
_geom_angle_atom_site_label_3
_geom_angle_site_symmetry_1
_geom_angle_site_symmetry_3
_geom_angle
_geom_angle_publ_flag
C6 C1 C2 . . 119.82(12) ?
C6 C1 N3 . . 123.98(12) ?
C2 C1 N3 . . 116.18(12) ?
C3 C2 N4 . . 126.71(12) ?
C3 C2 C1 . . 118.81(13) ?
N4 C2 C1 . . 114.48(11) ?
C4 C3 C2 . . 120.16(13) ?
C4 C3 H3 . . 119.9 ?
C2 C3 H3 . . 119.9 ?
C3 C4 C5 . . 120.97(13) ?
C3 C4 H4 . . 119.5 ?
C5 C4 H4 . . 119.5 ?
C4 C5 C6 . . 119.67(15) ?
C4 C5 H5 . . 120.2 ?
C6 C5 H5 . . 120.2 ?
C5 C6 C1 . . 120.30(13) ?
C5 C6 H6 . . 119.9 ?
C1 C6 H6 . . 119.9 ?
N3 C7 C8 . . 120.17(13) ?
N3 C7 H7 . . 119.9 ?
C8 C7 H7 . . 119.9 ?
C9 C8 C13 . . 116.94(12) ?
C9 C8 C7 . . 119.16(12) ?
C13 C8 C7 . . 123.75(13) ?
C10 C9 C8 . . 121.91(13) ?
C10 C9 H9 . . 119.0 ?
C8 C9 H9 . . 119.0 ?
C11 C10 C9 . . 118.42(14) ?
C11 C10 H10 . . 120.8 ?
C9 C10 H10 . . 120.8 ?
C12 C11 C10 . . 122.65(12) ?
C12 C11 N1 . . 118.55(13) ?
C10 C11 N1 . . 118.80(14) ?
C11 C12 C13 . . 117.43(13) ?
C11 C12 H12 . . 121.3 ?
C13 C12 H12 . . 121.3 ?
C12 C13 C8 . . 122.50(13) ?
C12 C13 N2 . . 116.50(12) ?
C8 C13 N2 . . 120.97(12) ?
N4 C14 N5 . . 115.39(11) ?
N4 C14 S1 . . 125.83(11) ?
N5 C14 S1 . . 118.76(10) ?
C16 C15 C20 . . 120.20(14) ?
C16 C15 N5 . . 118.58(13) ?
C20 C15 N5 . . 121.10(15) ?
C15 C16 C17 . . 119.97(15) ?
C15 C16 H16 . . 120.0 ?
C17 C16 H16 . . 120.0 ?
C18 C17 C16 . . 120.07(18) ?
C18 C17 H17 . . 120.0 ?
C16 C17 H17 . . 120.0 ?
C19 C18 C17 . . 120.09(15) ?
C19 C18 H18 . . 120.0 ?
C17 C18 H18 . . 120.0 ?
C18 C19 C20 . . 120.80(17) ?
C18 C19 H19 . . 119.6 ?
C20 C19 H19 . . 119.6 ?
C15 C20 C19 . . 118.87(18) ?
C15 C20 H20 . . 120.6 ?
C19 C20 H20 . . 120.6 ?
O1 N1 O2 . . 124.14(13) ?
O1 N1 C11 . . 117.79(14) ?
O2 N1 C11 . . 118.06(14) ?
O3 N2 O4 . . 123.37(15) ?
O3 N2 C13 . . 118.34(13) ?
O4 N2 C13 . . 118.15(13) ?
C7 N3 C1 . . 118.79(12) ?
C14 N4 C2 . . 133.07(11) ?
C14 N4 H4A . . 113.5 ?
C2 N4 H4A . . 113.5 ?
C14 N5 C15 . . 128.38(12) ?
C14 N5 H5A . . 115.8 ?
C15 N5 H5A . . 115.8 ?

loop_
_geom_bond_atom_site_label_1
_geom_bond_atom_site_label_2
_geom_bond_site_symmetry_2
_geom_bond_distance
_geom_bond_publ_flag
C1 C6 . 1.383(2) ?
C1 C2 . 1.4085(17) ?
C1 N3 . 1.4132(16) ?
C2 C3 . 1.3914(18) ?
C2 N4 . 1.4003(17) ?
C3 C4 . 1.374(2) ?
C3 H3 . 0.9300 ?
C4 C5 . 1.378(2) ?
C4 H4 . 0.9300 ?
C5 C6 . 1.383(2) ?
C5 H5 . 0.9300 ?
C6 H6 . 0.9300 ?
C7 N3 . 1.2678(17) ?
C7 C8 . 1.4725(18) ?
C7 H7 . 0.9300 ?
C8 C9 . 1.387(2) ?
C8 C13 . 1.3975(19) ?
C9 C10 . 1.379(2) ?
C9 H9 . 0.9300 ?
C10 C11 . 1.375(2) ?
C10 H10 . 0.9300 ?
C11 C12 . 1.370(2) ?
C11 N1 . 1.4716(17) ?
C12 C13 . 1.3837(18) ?
C12 H12 . 0.9300 ?
C13 N2 . 1.468(2) ?
C14 N4 . 1.3419(17) ?
C14 N5 . 1.3452(19) ?
C14 S1 . 1.6860(13) ?
C15 C16 . 1.377(2) ?
C15 C20 . 1.381(2) ?
C15 N5 . 1.4236(17) ?
C16 C17 . 1.381(2) ?
C16 H16 . 0.9300 ?
C17 C18 . 1.370(3) ?
C17 H17 . 0.9300 ?
C18 C19 . 1.363(3) ?
C18 H18 . 0.9300 ?
C19 C20 . 1.391(2) ?
C19 H19 . 0.9300 ?
C20 H20 . 0.9300 ?
N1 O1 . 1.215(2) ?
N1 O2 . 1.2162(19) ?
N2 O3 . 1.2031(18) ?
N2 O4 . 1.2194(18) ?
N4 H4A . 0.8600 ?
N5 H5A . 0.8600 ?

loop_
_geom_hbond_atom_site_label_D
_geom_hbond_atom_site_label_H
_geom_hbond_atom_site_label_A
_geom_hbond_site_symmetry_A
_geom_hbond_distance_DH
_geom_hbond_distance_HA
_geom_hbond_distance_DA
_geom_hbond_angle_DHA
_geom_hbond_publ_flag
N4 H4A N3 . 0.86 2.14 2.614(2) 114 y
C3 H3 S1 . 0.93 2.55 3.215(2) 128 y
C7 H7 O4 . 0.93 2.34 2.749(3) 106 y
N4 H4A N3 . 0.86 2.14 2.614(2) 114 y
N5 H5A S1 3_656 0.86 2.49 3.284(2) 155 y
C12 H12 O3 3_565 0.93 2.57 3.397(3) 148 y

loop_
_geom_torsion_atom_site_label_1
_geom_torsion_atom_site_label_2
_geom_torsion_atom_site_label_3
_geom_torsion_atom_site_label_4
_geom_torsion_site_symmetry_1
_geom_torsion_site_symmetry_2
_geom_torsion_site_symmetry_3
_geom_torsion_site_symmetry_4
_geom_torsion
_geom_torsion_publ_flag
C6 C1 C2 C3 . . . . 6.0(2) ?
N3 C1 C2 C3 . . . . -175.84(12) ?
C6 C1 C2 N4 . . . . -173.89(14) ?
N3 C1 C2 N4 . . . . 4.25(18) ?
N4 C2 C3 C4 . . . . 175.60(15) ?
C1 C2 C3 C4 . . . . -4.3(2) ?
C2 C3 C4 C5 . . . . -0.2(3) ?
C3 C4 C5 C6 . . . . 3.0(3) ?
C4 C5 C6 C1 . . . . -1.2(3) ?
C2 C1 C6 C5 . . . . -3.3(2) ?
N3 C1 C6 C5 . . . . 178.69(15) ?
N3 C7 C8 C9 . . . . -20.9(2) ?
N3 C7 C8 C13 . . . . 163.79(13) ?
C13 C8 C9 C10 . . . . 2.3(2) ?
C7 C8 C9 C10 . . . . -173.30(14) ?
C8 C9 C10 C11 . . . . 1.1(2) ?
C9 C10 C11 C12 . . . . -2.8(2) ?
C9 C10 C11 N1 . . . . 177.57(13) ?
C10 C11 C12 C13 . . . . 0.9(2) ?
N1 C11 C12 C13 . . . . -179.52(12) ?
C11 C12 C13 C8 . . . . 2.9(2) ?
C11 C12 C13 N2 . . . . -175.14(13) ?
C9 C8 C13 C12 . . . . -4.4(2) ?
C7 C8 C13 C12 . . . . 171.00(13) ?
C9 C8 C13 N2 . . . . 173.51(13) ?
C7 C8 C13 N2 . . . . -11.1(2) ?
C20 C15 C16 C17 . . . . -0.1(2) ?
N5 C15 C16 C17 . . . . -176.32(14) ?
C15 C16 C17 C18 . . . . -0.2(2) ?
C16 C17 C18 C19 . . . . 0.3(3) ?
C17 C18 C19 C20 . . . . -0.2(3) ?
C16 C15 C20 C19 . . . . 0.3(3) ?
N5 C15 C20 C19 . . . . 176.38(16) ?
C18 C19 C20 C15 . . . . -0.1(3) ?
C12 C11 N1 O1 . . . . -179.74(16) ?
C10 C11 N1 O1 . . . . -0.1(2) ?
C12 C11 N1 O2 . . . . 0.8(2) ?
C10 C11 N1 O2 . . . . -179.62(15) ?
C12 C13 N2 O3 . . . . -24.3(2) ?
C8 C13 N2 O3 . . . . 157.70(17) ?
C12 C13 N2 O4 . . . . 151.72(17) ?
C8 C13 N2 O4 . . . . -26.3(2) ?
C8 C7 N3 C1 . . . . 175.78(12) ?
C6 C1 N3 C7 . . . . -31.3(2) ?
C2 C1 N3 C7 . . . . 150.61(13) ?
N5 C14 N4 C2 . . . . -175.70(14) ?
S1 C14 N4 C2 . . . . 5.9(2) ?
C3 C2 N4 C14 . . . . 2.5(2) ?
C1 C2 N4 C14 . . . . -177.57(14) ?
N4 C14 N5 C15 . . . . 5.2(2) ?
S1 C14 N5 C15 . . . . -176.34(13) ?
C16 C15 N5 C14 . . . . -121.98(17) ?
C20 C15 N5 C14 . . . . 61.8(2) ?

loop_
_cod_related_entry_id
_cod_related_entry_database
_cod_related_entry_code
1 ChemSpider 24743268
